data_2222085
loop_
_publ_author_name
'Seidel, R\"udiger W.'

_publ_section_title
;
 <i>cis</i>-Bis(nitrato-\k^2^<i>O</i>,<i>O</i>')bis(triethylphosphine
 oxide-\k<i>O</i>)nickel(II)
;
_journal_coeditor_code KJ2126
_journal_issue 6
_journal_name_full 'Acta Crystallographica Section E'
_journal_page_first m612
_journal_paper_doi 10.1107/S1600536809015724
_journal_volume 65
_journal_year 2009
_chemical_formula_iupac '[Ni (N O3)2 (C6 H15 O P)2]'
_chemical_formula_moiety 'C12 H30 N2 Ni O8 P2'
_chemical_formula_sum 'C12 H30 N2 Ni O8 P2'
_chemical_formula_weight 451.03
_chemical_name_systematic
;
<i>cis</i>-Bis(nitrato-\k^2^<i>O</i>,<i>O</i>')bis(triethylphosphine
oxide-\k<i>O</i>)nickel(II)
;
_space_group_IT_number 15
_symmetry_cell_setting monoclinic
_symmetry_space_group_name_Hall '-C 2yc'
_symmetry_space_group_name_H-M 'C 1 2/c 1'
_atom_sites_solution_hydrogens geom
_atom_sites_solution_primary direct
_atom_sites_solution_secondary difmap
_audit_creation_method 'SHELXL-97 and IUCr-template'
_cell_angle_alpha 90.00
_cell_angle_beta 92.419(5)
_cell_angle_gamma 90.00
_cell_formula_units_Z 4
_cell_length_a 16.954(2)
_cell_length_b 7.8494(5)
_cell_length_c 15.9905(9)
_cell_measurement_reflns_used 50
_cell_measurement_temperature 294(2)
_cell_measurement_theta_max 16.813
_cell_measurement_theta_min 4.737
_cell_volume 2126.1(3)
_computing_cell_refinement 'XSCANS (Bruker, 1999)'
_computing_data_collection 'XSCANS (Bruker, 1999)'
_computing_data_reduction 'XSCANS (Bruker, 1999)'
_computing_molecular_graphics 'DIAMOND (Brandenburg, 2008)'
_computing_publication_material 'enCIFer (Allen <i>et al.</i>,  2004)'
_computing_structure_refinement 'SHELXL97 (Sheldrick, 2008)'
_computing_structure_solution 'SHELXS97 (Sheldrick, 2008)'
_diffrn_ambient_temperature 294(2)
_diffrn_measured_fraction_theta_full 0.978
_diffrn_measured_fraction_theta_max 0.978
_diffrn_measurement_device_type 'Siemens P4 four-circle'
_diffrn_measurement_method \w
_diffrn_radiation_monochromator graphite
_diffrn_radiation_source 'fine-focus sealed tube'
_diffrn_radiation_type MoK\a
_diffrn_radiation_wavelength 0.71073
_diffrn_reflns_av_R_equivalents 0.0465
_diffrn_reflns_av_sigmaI/netI 0.0370
_diffrn_reflns_limit_h_max 20
_diffrn_reflns_limit_h_min -1
_diffrn_reflns_limit_k_max 9
_diffrn_reflns_limit_k_min -1
_diffrn_reflns_limit_l_max 18
_diffrn_reflns_limit_l_min -18
_diffrn_reflns_number 2351
_diffrn_reflns_theta_full 25.00
_diffrn_reflns_theta_max 25.00
_diffrn_reflns_theta_min 2.86
_diffrn_standards_decay_% 0
_diffrn_standards_interval_count 97
_diffrn_standards_number 3
_exptl_absorpt_coefficient_mu 1.100
_exptl_absorpt_correction_T_max 0.7704
_exptl_absorpt_correction_T_min 0.7194
_exptl_absorpt_correction_type psi-scan
_exptl_absorpt_process_details '(ABSPsiScan in PLATON; Spek, 2009)'
_exptl_crystal_colour yellow
_exptl_crystal_density_diffrn 1.409
_exptl_crystal_density_method 'not measured'
_exptl_crystal_description prism
_exptl_crystal_F_000 952
_exptl_crystal_size_max 0.31
_exptl_crystal_size_mid 0.26
_exptl_crystal_size_min 0.24
_refine_diff_density_max 0.221
_refine_diff_density_min -0.278
_refine_ls_extinction_coef 0.0039(5)
_refine_ls_extinction_expression Fc^*^=kFc[1+0.001xFc^2^\l^3^/sin(2\q)]^-1/4^
_refine_ls_extinction_method 'SHELXL97 (Sheldrick, 2008)'
_refine_ls_goodness_of_fit_ref 1.049
_refine_ls_hydrogen_treatment constr
_refine_ls_matrix_type full
_refine_ls_number_parameters 118
_refine_ls_number_reflns 1829
_refine_ls_number_restraints 0
_refine_ls_restrained_S_all 1.049
_refine_ls_R_factor_all 0.0344
_refine_ls_R_factor_gt 0.0287
_refine_ls_shift/su_max 0.000
_refine_ls_shift/su_mean 0.000
_refine_ls_structure_factor_coef Fsqd
_refine_ls_weighting_details 'calc w=1/[\s^2^(Fo^2^)+(0.0309P)^2^+1.435P] where P=(Fo^2^+2Fc^2^)/3'
_refine_ls_weighting_scheme calc
_refine_ls_wR_factor_gt 0.0709
_refine_ls_wR_factor_ref 0.0728
_reflns_number_gt 1641
_reflns_number_total 1829
_reflns_threshold_expression I>2\s(I)
_cod_data_source_file kj2126.cif
_cod_data_source_block I
_cod_original_sg_symbol_H-M 'C 2/c'
_cod_database_code 2222085
_cod_database_fobs_code 2222085

loop_
_symmetry_equiv_pos_as_xyz
'x, y, z'
'-x, y, -z+1/2'
'x+1/2, y+1/2, z'
'-x+1/2, y+1/2, -z+1/2'
'-x, -y, -z'
'x, -y, z-1/2'
'-x+1/2, -y+1/2, -z'
'x+1/2, -y+1/2, z-1/2'

loop_
_atom_site_type_symbol
_atom_site_label
_atom_site_fract_x
_atom_site_fract_y
_atom_site_fract_z
_atom_site_U_iso_or_equiv
_atom_site_adp_type
_atom_site_calc_flag
_atom_site_refinement_flags
_atom_site_occupancy
_atom_site_disorder_assembly
_atom_site_disorder_group
Ni Ni1 0.0000 0.58558(5) 0.2500 0.04465(16) Uani d S 1 . .
P P1 0.10851(4) 0.30215(8) 0.15778(3) 0.04913(18) Uani d . 1 . .
O O1 0.08156(10) 0.4144(2) 0.22694(10) 0.0585(4) Uani d . 1 . .
O O2 -0.04216(10) 0.6501(2) 0.13055(10) 0.0596(4) Uani d . 1 . .
O O3 -0.08635(10) 0.7839(2) 0.23545(11) 0.0644(5) Uani d . 1 . .
O O4 -0.12961(13) 0.8501(3) 0.10934(14) 0.0895(6) Uani d . 1 . .
N N1 -0.08784(12) 0.7647(3) 0.15682(13) 0.0587(5) Uani d . 1 . .
C C11 0.13399(18) 0.4234(3) 0.06864(16) 0.0681(7) Uani d . 1 . .
H H11A 0.1582 0.3481 0.0290 0.082 Uiso calc R 1 . .
H H11B 0.0860 0.4682 0.0418 0.082 Uiso calc R 1 . .
C C12 0.18933(19) 0.5692(4) 0.0880(2) 0.0799(8) Uani d . 1 . .
H H12A 0.1668 0.6427 0.1286 0.120 Uiso calc R 1 . .
H H12B 0.1977 0.6323 0.0377 0.120 Uiso calc R 1 . .
H H12C 0.2389 0.5256 0.1100 0.120 Uiso calc R 1 . .
C C13 0.19220(15) 0.1817(3) 0.19631(17) 0.0642(7) Uani d . 1 . .
H H13A 0.2336 0.2609 0.2137 0.077 Uiso calc R 1 . .
H H13B 0.1772 0.1198 0.2457 0.077 Uiso calc R 1 . .
C C14 0.22625(19) 0.0551(4) 0.1355(2) 0.0910(10) Uani d . 1 . .
H H14A 0.1884 -0.0334 0.1233 0.137 Uiso calc R 1 . .
H H14B 0.2736 0.0059 0.1602 0.137 Uiso calc R 1 . .
H H14C 0.2383 0.1127 0.0847 0.137 Uiso calc R 1 . .
C C15 0.03471(17) 0.1488(4) 0.12138(18) 0.0722(7) Uani d . 1 . .
H H15A 0.0588 0.0715 0.0826 0.087 Uiso calc R 1 . .
H H15B 0.0189 0.0820 0.1689 0.087 Uiso calc R 1 . .
C C16 -0.03782(17) 0.2241(4) 0.0791(2) 0.0831(9) Uani d . 1 . .
H H16A -0.0620 0.3019 0.1166 0.125 Uiso calc R 1 . .
H H16B -0.0744 0.1347 0.0641 0.125 Uiso calc R 1 . .
H H16C -0.0235 0.2838 0.0296 0.125 Uiso calc R 1 . .

loop_
_atom_site_aniso_label
_atom_site_aniso_U_11
_atom_site_aniso_U_22
_atom_site_aniso_U_33
_atom_site_aniso_U_12
_atom_site_aniso_U_13
_atom_site_aniso_U_23
Ni1 0.0491(2) 0.0437(2) 0.0416(2) 0.000 0.00704(16) 0.000
P1 0.0584(4) 0.0457(3) 0.0434(3) 0.0050(3) 0.0032(2) 0.0001(2)
O1 0.0626(9) 0.0619(10) 0.0511(9) 0.0137(8) 0.0046(7) -0.0072(8)
O2 0.0711(11) 0.0575(10) 0.0502(9) 0.0081(9) 0.0033(8) 0.0022(8)
O3 0.0675(11) 0.0579(10) 0.0683(11) 0.0082(8) 0.0083(9) -0.0071(9)
O4 0.0899(14) 0.0704(12) 0.1056(16) 0.0125(11) -0.0261(12) 0.0235(12)
N1 0.0599(12) 0.0473(11) 0.0682(14) -0.0036(10) -0.0041(10) 0.0072(10)
C11 0.096(2) 0.0589(15) 0.0500(13) -0.0035(14) 0.0058(13) 0.0047(12)
C12 0.087(2) 0.0734(19) 0.0802(19) -0.0169(16) 0.0137(16) 0.0077(15)
C13 0.0660(16) 0.0587(15) 0.0683(16) 0.0138(13) 0.0091(12) 0.0080(12)
C14 0.082(2) 0.0632(18) 0.129(3) 0.0169(15) 0.025(2) -0.0113(18)
C15 0.0865(19) 0.0573(15) 0.0721(17) -0.0088(14) -0.0049(14) 0.0011(14)
C16 0.086(2) 0.0774(19) 0.084(2) -0.0173(17) -0.0143(16) -0.0025(16)

loop_
_atom_type_symbol
_atom_type_description
_atom_type_scat_dispersion_real
_atom_type_scat_dispersion_imag
_atom_type_scat_source
C C 0.0033 0.0016 'International Tables Vol C Tables 4.2.6.8 and 6.1.1.4'
H H 0.0000 0.0000 'International Tables Vol C Tables 4.2.6.8 and 6.1.1.4'
N N 0.0061 0.0033 'International Tables Vol C Tables 4.2.6.8 and 6.1.1.4'
O O 0.0106 0.0060 'International Tables Vol C Tables 4.2.6.8 and 6.1.1.4'
P P 0.1023 0.0942 'International Tables Vol C Tables 4.2.6.8 and 6.1.1.4'
Ni Ni 0.3393 1.1124 'International Tables Vol C Tables 4.2.6.8 and 6.1.1.4'

loop_
_geom_angle_atom_site_label_1
_geom_angle_atom_site_label_2
_geom_angle_atom_site_label_3
_geom_angle_site_symmetry_1
_geom_angle_site_symmetry_3
_geom_angle
_geom_angle_publ_flag
O1 Ni1 O1 . 2 94.20(10) yes
O1 Ni1 O2 . 2 96.97(7) yes
O1 Ni1 O2 2 2 102.19(6) ?
O1 Ni1 O2 . . 102.19(6) yes
O1 Ni1 O2 2 . 96.97(7) ?
O2 Ni1 O2 2 . 151.70(10) yes
O1 Ni1 O3 . 2 91.95(7) yes
O1 Ni1 O3 2 2 162.74(7) ?
O2 Ni1 O3 2 2 61.00(7) ?
O2 Ni1 O3 . 2 97.47(7) yes
O1 Ni1 O3 . . 162.74(7) yes
O1 Ni1 O3 2 . 91.95(7) ?
O2 Ni1 O3 2 . 97.47(7) ?
O2 Ni1 O3 . . 61.00(7) yes
O3 Ni1 O3 2 . 86.80(10) yes
O1 P1 C11 . . 111.57(12) ?
O1 P1 C13 . . 108.53(11) ?
C11 P1 C13 . . 109.97(13) ?
O1 P1 C15 . . 113.50(12) ?
C11 P1 C15 . . 106.55(13) ?
C13 P1 C15 . . 106.58(13) ?
P1 O1 Ni1 . . 140.80(10) yes
N1 O2 Ni1 . . 93.42(13) ?
N1 O3 Ni1 . . 90.36(13) ?
O4 N1 O3 . . 122.7(2) ?
O4 N1 O2 . . 122.1(2) ?
O3 N1 O2 . . 115.21(19) ?
C12 C11 P1 . . 114.3(2) ?
C12 C11 H11A . . 108.7 ?
P1 C11 H11A . . 108.7 ?
C12 C11 H11B . . 108.7 ?
P1 C11 H11B . . 108.7 ?
H11A C11 H11B . . 107.6 ?
C11 C12 H12A . . 109.5 ?
C11 C12 H12B . . 109.5 ?
H12A C12 H12B . . 109.5 ?
C11 C12 H12C . . 109.5 ?
H12A C12 H12C . . 109.5 ?
H12B C12 H12C . . 109.5 ?
C14 C13 P1 . . 116.2(2) ?
C14 C13 H13A . . 108.2 ?
P1 C13 H13A . . 108.2 ?
C14 C13 H13B . . 108.2 ?
P1 C13 H13B . . 108.2 ?
H13A C13 H13B . . 107.4 ?
C13 C14 H14A . . 109.5 ?
C13 C14 H14B . . 109.5 ?
H14A C14 H14B . . 109.5 ?
C13 C14 H14C . . 109.5 ?
H14A C14 H14C . . 109.5 ?
H14B C14 H14C . . 109.5 ?
C16 C15 P1 . . 115.1(2) ?
C16 C15 H15A . . 108.5 ?
P1 C15 H15A . . 108.5 ?
C16 C15 H15B . . 108.5 ?
P1 C15 H15B . . 108.5 ?
H15A C15 H15B . . 107.5 ?
C15 C16 H16A . . 109.5 ?
C15 C16 H16B . . 109.5 ?
H16A C16 H16B . . 109.5 ?
C15 C16 H16C . . 109.5 ?
H16A C16 H16C . . 109.5 ?
H16B C16 H16C . . 109.5 ?

loop_
_geom_bond_atom_site_label_1
_geom_bond_atom_site_label_2
_geom_bond_site_symmetry_2
_geom_bond_distance
_geom_bond_publ_flag
Ni1 O1 . 1.9741(16) yes
Ni1 O1 2 1.9741(16) ?
Ni1 O2 2 2.0738(16) ?
Ni1 O2 . 2.0738(16) yes
Ni1 O3 2 2.1429(17) ?
Ni1 O3 . 2.1429(17) yes
P1 O1 . 1.5001(16) yes
P1 C11 . 1.782(2) ?
P1 C13 . 1.793(2) ?
P1 C15 . 1.814(3) ?
O2 N1 . 1.270(3) yes
O3 N1 . 1.266(3) yes
O4 N1 . 1.217(3) yes
C11 C12 . 1.503(4) ?
C11 H11A . 0.9700 ?
C11 H11B . 0.9700 ?
C12 H12A . 0.9600 ?
C12 H12B . 0.9600 ?
C12 H12C . 0.9600 ?
C13 C14 . 1.521(4) ?
C13 H13A . 0.9700 ?
C13 H13B . 0.9700 ?
C14 H14A . 0.9600 ?
C14 H14B . 0.9600 ?
C14 H14C . 0.9600 ?
C15 C16 . 1.499(4) ?
C15 H15A . 0.9700 ?
C15 H15B . 0.9700 ?
C16 H16A . 0.9600 ?
C16 H16B . 0.9600 ?
C16 H16C . 0.9600 ?
